data_2239546
loop_
_publ_author_name
'Nishikawa, Michihiro'
'Akiyama, Asumi'
'Tsubomura, Taro'

_publ_section_title
;
 [\m-Butane-1,4-diylbis(diphenylphosphane)-\k^2^<i>P</i>:<i>P</i>']bis{[butane-1,4-diylbis(diphenylphosphane)-\k^2^<i>P</i>,<i>P</i>']copper(I)}
 bis(hexafluoridophosphate) diethyl ether disolvate
;
_journal_coeditor_code IS5355
_journal_issue 6
_journal_name_full 'Acta Crystallographica Section E'
_journal_page_first m204
_journal_page_last m205
_journal_paper_doi 10.1107/S1600536814009763
_journal_volume 70
_journal_year 2014
_chemical_formula_iupac '[Cu2 (C28 H28 P2)3] (P F6)2, 2C4 H10 O'
_chemical_formula_moiety 'C84 H84 Cu2 P6 2+, 2(F6 P -), 2(C4 H10 O)'
_chemical_formula_sum 'C92 H104 Cu2 F12 O2 P8'
_chemical_formula_weight 1844.61
_chemical_name_systematic
;[\m-Butane-1,4-diylbis(diphenylphosphane)-\k^2^<i>P</i>:<i>P</i>']bis{[butane-1,4-diylbis(diphenylphosphane)-\k^2^<i>P</i>,<i>P</i>']copper(I)}
bis(hexafluoridophosphate) diethyl ether disolvate
;
_space_group_IT_number 2
_symmetry_cell_setting triclinic
_symmetry_space_group_name_Hall '-P 1'
_symmetry_space_group_name_H-M 'P -1'
_atom_sites_solution_hydrogens geom
_atom_sites_solution_primary direct
_atom_sites_solution_secondary difmap
_audit_creation_method 'WinGX routine CIF_UPDATE'
_cell_angle_alpha 105.595(3)
_cell_angle_beta 90.858(2)
_cell_angle_gamma 111.932(3)
_cell_formula_units_Z 1
_cell_length_a 12.7912(13)
_cell_length_b 13.7023(16)
_cell_length_c 14.3811(13)
_cell_measurement_reflns_used 5352
_cell_measurement_temperature 123(2)
_cell_measurement_theta_max 27.4835
_cell_measurement_theta_min 3.1005
_cell_volume 2233.2(4)
_computing_cell_refinement 'CrystalClear (Rigaku, 2000)'
_computing_data_collection 'CrystalClear (Rigaku, 2000)'
_computing_data_reduction 'CrystalClear (Rigaku, 2000)'
_computing_molecular_graphics 'ORTEP-3 for Windows (Farrugia, 2012)'
_computing_publication_material 'publCIF (Westrip, 2010)'
_computing_structure_refinement 'SHELXL97 (Sheldrick, 2008)'
_computing_structure_solution
;
SIR92 (Altomare <i>et al.</i>, 1993)
;
_diffrn_ambient_temperature 123(2)
_diffrn_detector_area_resol_mean 28.5714
_diffrn_measured_fraction_theta_full 0.965
_diffrn_measured_fraction_theta_max 0.921
_diffrn_measurement_device
;
Rigaku Saturn70 CCD
;
_diffrn_measurement_method \w
_diffrn_radiation_monochromator graphite
_diffrn_radiation_type MoK\a
_diffrn_radiation_wavelength 0.7107
_diffrn_reflns_av_R_equivalents 0.0236
_diffrn_reflns_limit_h_max 16
_diffrn_reflns_limit_h_min -16
_diffrn_reflns_limit_k_max 17
_diffrn_reflns_limit_k_min -17
_diffrn_reflns_limit_l_max 18
_diffrn_reflns_limit_l_min -18
_diffrn_reflns_number 20774
_diffrn_reflns_reduction_process 'Lp corrections applied'
_diffrn_reflns_theta_full 25
_diffrn_reflns_theta_max 27.48
_diffrn_reflns_theta_min 3.1
_exptl_absorpt_coefficient_mu 0.692
_exptl_absorpt_correction_T_max 0.758
_exptl_absorpt_correction_T_min 0.687
_exptl_absorpt_correction_type multi-scan
_exptl_absorpt_process_details '(<i>REQAB</i>; Rigaku, 1998)'
_exptl_crystal_colour Colorless
_exptl_crystal_density_diffrn 1.372
_exptl_crystal_density_method 'not measured'
_exptl_crystal_description Block
_exptl_crystal_F_000 958
_exptl_crystal_size_max 0.5
_exptl_crystal_size_mid 0.5
_exptl_crystal_size_min 0.4
_refine_diff_density_max 0.412
_refine_diff_density_min -0.348
_refine_ls_extinction_method none
_refine_ls_goodness_of_fit_ref 1.062
_refine_ls_hydrogen_treatment constr
_refine_ls_matrix_type full
_refine_ls_number_parameters 523
_refine_ls_number_reflns 9436
_refine_ls_number_restraints 0
_refine_ls_restrained_S_all 1.062
_refine_ls_R_factor_all 0.0444
_refine_ls_R_factor_gt 0.0363
_refine_ls_shift/su_max 0.001
_refine_ls_shift/su_mean 0
_refine_ls_structure_factor_coef Fsqd
_refine_ls_weighting_details 'calc w=1/[\s^2^(Fo^2^)+(0.0437P)^2^+1.0988P] where P=(Fo^2^+2Fc^2^)/3'
_refine_ls_weighting_scheme calc
_refine_ls_wR_factor_ref 0.0899
_reflns_number_gt 8266
_reflns_number_total 9436
_reflns_threshold_expression I>2\s(I)
_cod_data_source_file is5355sup1.cf
_cod_data_source_block I
_cod_database_code 2239546
_cod_database_fobs_code 2239546

loop_
_symmetry_equiv_pos_as_xyz
'x, y, z'
'-x, -y, -z'

loop_
_atom_site_type_symbol
_atom_site_label
_atom_site_fract_x
_atom_site_fract_y
_atom_site_fract_z
_atom_site_U_iso_or_equiv
_atom_site_adp_type
_atom_site_calc_flag
_atom_site_refinement_flags
_atom_site_occupancy
Cu Cu01 0.736171(18) 0.110853(17) 0.302039(16) 0.01521(7) Uani d . 1
P P002 0.54853(4) 0.01284(4) 0.26739(3) 0.01428(10) Uani d . 1
P P003 0.84597(4) 0.28839(4) 0.32139(3) 0.01596(10) Uani d . 1
P P004 0.83982(4) 0.01424(4) 0.32330(4) 0.01677(11) Uani d . 1
P P005 0.86536(5) 0.27004(4) 0.66681(4) 0.02525(12) Uani d . 1
F F006 0.81271(11) 0.20082(10) 0.55514(9) 0.0341(3) Uani d . 1
F F007 0.81659(13) 0.15823(12) 0.69569(12) 0.0501(4) Uani d . 1
F F008 0.91334(11) 0.37992(10) 0.63536(10) 0.0366(3) Uani d . 1
F F009 0.98020(11) 0.25176(12) 0.64561(11) 0.0425(3) Uani d . 1
F F010 0.74923(13) 0.28665(13) 0.68407(12) 0.0511(4) Uani d . 1
F F011 0.91859(15) 0.33750(13) 0.77641(10) 0.0540(4) Uani d . 1
O O012 0.73139(16) 0.56078(14) 0.97322(12) 0.0419(4) Uani d . 1
C C013 0.34145(16) 0.02452(16) 0.21426(14) 0.0196(4) Uani d . 1
H H013 0.3106 -0.0537 0.1947 0.023 Uiso calc R 1
C C014 0.45566(15) 0.08317(15) 0.25249(13) 0.0158(4) Uani d . 1
C C015 0.8519(2) -0.04572(18) 0.12452(15) 0.0298(5) Uani d . 1
H H015 0.8053 -0.0064 0.1211 0.036 Uiso calc R 1
C C016 0.74237(17) 0.37377(16) 0.47064(14) 0.0222(4) Uani d . 1
H H016 0.7317 0.3085 0.4875 0.027 Uiso calc R 1
C C017 0.52540(15) 0.02814(15) 0.46177(12) 0.0164(4) Uani d . 1
H H01A 0.4992 0.0882 0.4644 0.02 Uiso calc R 1
H H01B 0.6093 0.0611 0.4763 0.02 Uiso calc R 1
C C018 0.96731(19) 0.38988(17) 0.18627(15) 0.0269(4) Uani d . 1
H H018 1.027 0.4346 0.2381 0.032 Uiso calc R 1
C C019 0.75556(17) -0.07541(18) 0.47393(15) 0.0252(4) Uani d . 1
H H019 0.8023 -0.0054 0.5171 0.03 Uiso calc R 1
C C020 0.86868(17) 0.31242(15) 0.20336(14) 0.0198(4) Uani d . 1
C C021 0.88492(17) -0.05330(15) 0.21397(14) 0.0204(4) Uani d . 1
C C022 0.27251(17) 0.08035(18) 0.20464(15) 0.0250(4) Uani d . 1
H H022 0.1948 0.0401 0.1782 0.03 Uiso calc R 1
C C023 0.7826(2) 0.24778(18) 0.12597(15) 0.0295(5) Uani d . 1
H H023 0.7147 0.1943 0.1365 0.035 Uiso calc R 1
C C024 0.79829(15) 0.39306(15) 0.39064(13) 0.0171(4) Uani d . 1
C C025 0.70245(18) 0.44887(17) 0.52550(15) 0.0265(4) Uani d . 1
H H025 0.6657 0.4357 0.5805 0.032 Uiso calc R 1
C C026 0.61412(19) -0.25764(19) 0.44828(19) 0.0346(5) Uani d . 1
H H026 0.564 -0.3124 0.4737 0.042 Uiso calc R 1
C C027 0.51341(16) -0.09941(15) 0.15446(13) 0.0173(4) Uani d . 1
C C028 0.31688(18) 0.19436(18) 0.23353(15) 0.0257(4) Uani d . 1
H H028 0.2697 0.2322 0.2266 0.031 Uiso calc R 1
C C029 1.06889(16) 0.17199(16) 0.37292(15) 0.0228(4) Uani d . 1
H H02A 1.1016 0.1267 0.3269 0.027 Uiso calc R 1
H H02B 1.1285 0.2195 0.4288 0.027 Uiso calc R 1
C C030 0.49050(16) -0.05367(15) 0.35987(13) 0.0166(4) Uani d . 1
H H03A 0.4065 -0.0877 0.3459 0.02 Uiso calc R 1
H H03B 0.5178 -0.113 0.3571 0.02 Uiso calc R 1
C C031 0.77138(19) 0.56291(17) 0.42141(16) 0.0289(5) Uani d . 1
H H031 0.7812 0.6279 0.4045 0.035 Uiso calc R 1
C C032 0.98833(16) 0.32387(16) 0.38117(14) 0.0196(4) Uani d . 1
H H03C 1.0367 0.4014 0.3865 0.024 Uiso calc R 1
H H03D 0.9833 0.3164 0.4477 0.024 Uiso calc R 1
C C033 0.95356(17) -0.11111(16) 0.21745(15) 0.0241(4) Uani d . 1
H H033 0.9766 -0.1171 0.2781 0.029 Uiso calc R 1
C C034 0.53314(19) -0.15555(18) -0.01643(15) 0.0293(5) Uani d . 1
H H034 0.5591 -0.1366 -0.0732 0.035 Uiso calc R 1
C C035 0.4782(2) -0.26468(18) -0.02033(15) 0.0327(5) Uani d . 1
H H035 0.4677 -0.321 -0.0794 0.039 Uiso calc R 1
C C036 0.49914(16) 0.19781(16) 0.28186(13) 0.0193(4) Uani d . 1
H H036 0.5767 0.2384 0.3085 0.023 Uiso calc R 1
C C037 0.81278(17) 0.48876(16) 0.36653(15) 0.0237(4) Uani d . 1
H H037 0.851 0.5032 0.3125 0.028 Uiso calc R 1
C C038 0.4563(2) -0.21002(17) 0.14908(15) 0.0303(5) Uani d . 1
H H038 0.4295 -0.2294 0.2055 0.036 Uiso calc R 1
C C039 0.75975(16) -0.09669(16) 0.37369(15) 0.0205(4) Uani d . 1
C C040 1.04248(16) 0.24690(16) 0.32190(15) 0.0214(4) Uani d . 1
H H04A 0.9906 0.1996 0.2612 0.026 Uiso calc R 1
H H04B 1.1141 0.2931 0.3031 0.026 Uiso calc R 1
C C041 0.68313(18) -0.1564(2) 0.51040(17) 0.0310(5) Uani d . 1
H H041 0.6811 -0.142 0.5786 0.037 Uiso calc R 1
C C042 0.9791(2) 0.40231(19) 0.09362(17) 0.0367(6) Uani d . 1
H H042 1.047 0.4552 0.0823 0.044 Uiso calc R 1
C C043 0.96989(16) 0.09423(16) 0.41050(14) 0.0211(4) Uani d . 1
H H04C 0.951 0.1384 0.4693 0.025 Uiso calc R 1
H H04D 0.9956 0.0422 0.4304 0.025 Uiso calc R 1
C C044 0.71597(18) 0.54341(18) 0.50043(16) 0.0286(5) Uani d . 1
H H044 0.6873 0.5944 0.5373 0.034 Uiso calc R 1
C C045 0.98856(19) -0.15988(18) 0.13317(17) 0.0314(5) Uani d . 1
H H045 1.0358 -0.1987 0.1364 0.038 Uiso calc R 1
C C046 0.42993(18) 0.25338(17) 0.27254(14) 0.0236(4) Uani d . 1
H H046 0.4602 0.3316 0.2929 0.028 Uiso calc R 1
C C047 0.55046(18) -0.07349(17) 0.07042(14) 0.0253(4) Uani d . 1
H H047 0.5882 0.0015 0.0725 0.03 Uiso calc R 1
C C048 0.9550(2) -0.1523(2) 0.04439(17) 0.0380(6) Uani d . 1
H H048 0.9787 -0.1862 -0.0134 0.046 Uiso calc R 1
C C049 0.4382(2) -0.29210(19) 0.06203(17) 0.0392(6) Uani d . 1
H H049 0.3983 -0.3672 0.0589 0.047 Uiso calc R 1
C C050 0.6176(2) -0.27972(18) 0.34889(19) 0.0356(5) Uani d . 1
H H050 0.5701 -0.3497 0.3062 0.043 Uiso calc R 1
C C051 0.8868(2) -0.0953(2) 0.04013(17) 0.0415(6) Uani d . 1
H H051 0.8636 -0.0899 -0.0207 0.05 Uiso calc R 1
C C052 0.69051(18) -0.19939(17) 0.31144(17) 0.0276(5) Uani d . 1
H H052 0.693 -0.2148 0.2432 0.033 Uiso calc R 1
C C053 0.8923(2) 0.3379(2) 0.01796(16) 0.0379(6) Uani d . 1
H H053 0.9003 0.3473 -0.045 0.046 Uiso calc R 1
C C054 0.7946(2) 0.2605(2) 0.03378(16) 0.0382(6) Uani d . 1
H H054 0.7354 0.2156 -0.0184 0.046 Uiso calc R 1
C C055 0.7128(3) 0.6010(2) 1.07002(19) 0.0475(7) Uani d . 1
H H05A 0.6304 0.5702 1.0752 0.057 Uiso calc R 1
H H05B 0.7396 0.6822 1.0887 0.057 Uiso calc R 1
C C056 0.6958(3) 0.5383(3) 0.8049(2) 0.0558(8) Uani d . 1
H H05C 0.6541 0.5551 0.7578 0.084 Uiso calc R 1
H H05D 0.6711 0.4583 0.7899 0.084 Uiso calc R 1
H H05E 0.7775 0.5713 0.8011 0.084 Uiso calc R 1
C C057 0.6727(3) 0.5841(2) 0.90481(19) 0.0464(6) Uani d . 1
H H05F 0.6968 0.6649 0.9198 0.056 Uiso calc R 1
H H05G 0.5901 0.5517 0.9085 0.056 Uiso calc R 1
C C058 0.7755(3) 0.5687(2) 1.1374(2) 0.0533(7) Uani d . 1
H H05H 0.7622 0.5966 1.2044 0.08 Uiso calc R 1
H H05I 0.8571 0.6001 1.1327 0.08 Uiso calc R 1
H H05J 0.7483 0.4882 1.1191 0.08 Uiso calc R 1

loop_
_atom_site_aniso_label
_atom_site_aniso_U_11
_atom_site_aniso_U_22
_atom_site_aniso_U_33
_atom_site_aniso_U_12
_atom_site_aniso_U_13
_atom_site_aniso_U_23
Cu01 0.01457(12) 0.01581(12) 0.01666(12) 0.00650(9) 0.00247(8) 0.00621(9)
P002 0.0150(2) 0.0165(2) 0.0123(2) 0.00630(19) 0.00294(17) 0.00560(17)
P003 0.0153(2) 0.0153(2) 0.0180(2) 0.00644(19) 0.00140(18) 0.00544(18)
P004 0.0173(2) 0.0177(2) 0.0192(2) 0.00926(19) 0.00360(18) 0.00798(19)
P005 0.0228(3) 0.0251(3) 0.0236(3) 0.0035(2) 0.0038(2) 0.0090(2)
F006 0.0344(7) 0.0299(7) 0.0327(7) 0.0125(6) -0.0080(6) 0.0017(5)
F007 0.0513(9) 0.0383(8) 0.0586(10) 0.0030(7) 0.0066(7) 0.0320(7)
F008 0.0379(8) 0.0276(7) 0.0348(7) 0.0002(6) -0.0031(6) 0.0130(6)
F009 0.0270(7) 0.0575(9) 0.0471(8) 0.0182(7) 0.0010(6) 0.0200(7)
F010 0.0401(8) 0.0523(9) 0.0642(10) 0.0218(7) 0.0275(8) 0.0160(8)
F011 0.0779(12) 0.0463(9) 0.0216(7) 0.0082(8) -0.0026(7) 0.0081(6)
O012 0.0539(11) 0.0360(9) 0.0362(9) 0.0183(8) 0.0060(8) 0.0104(7)
C013 0.0174(9) 0.0223(9) 0.0193(9) 0.0061(8) 0.0041(7) 0.0090(8)
C014 0.0172(9) 0.0218(9) 0.0113(8) 0.0084(8) 0.0057(7) 0.0082(7)
C015 0.0411(13) 0.0323(11) 0.0246(11) 0.0223(10) 0.0048(9) 0.0107(9)
C016 0.0250(10) 0.0217(10) 0.0197(10) 0.0084(8) 0.0014(8) 0.0067(8)
C017 0.0169(9) 0.0200(9) 0.0137(9) 0.0075(7) 0.0036(7) 0.0065(7)
C018 0.0327(12) 0.0247(10) 0.0237(10) 0.0101(9) 0.0090(9) 0.0090(8)
C019 0.0233(10) 0.0330(11) 0.0289(11) 0.0168(9) 0.0070(8) 0.0160(9)
C020 0.0268(10) 0.0170(9) 0.0192(9) 0.0126(8) 0.0038(8) 0.0050(7)
C021 0.0220(10) 0.0183(9) 0.0209(9) 0.0074(8) 0.0043(8) 0.0066(7)
C022 0.0159(9) 0.0374(12) 0.0254(10) 0.0110(9) 0.0052(8) 0.0141(9)
C023 0.0336(12) 0.0300(11) 0.0236(11) 0.0117(10) -0.0012(9) 0.0071(9)
C024 0.0135(9) 0.0183(9) 0.0177(9) 0.0058(7) -0.0020(7) 0.0033(7)
C025 0.0251(11) 0.0317(11) 0.0214(10) 0.0113(9) 0.0054(8) 0.0054(9)
C026 0.0294(12) 0.0351(12) 0.0573(16) 0.0185(10) 0.0195(11) 0.0326(12)
C027 0.0192(9) 0.0202(9) 0.0144(9) 0.0098(8) 0.0018(7) 0.0050(7)
C028 0.0266(11) 0.0379(12) 0.0256(11) 0.0215(10) 0.0111(8) 0.0169(9)
C029 0.0179(9) 0.0253(10) 0.0281(11) 0.0116(8) 0.0025(8) 0.0077(8)
C030 0.0181(9) 0.0187(9) 0.0139(9) 0.0072(7) 0.0027(7) 0.0062(7)
C031 0.0348(12) 0.0238(10) 0.0347(12) 0.0172(10) 0.0054(9) 0.0105(9)
C032 0.0167(9) 0.0207(9) 0.0227(10) 0.0082(8) 0.0016(7) 0.0073(8)
C033 0.0256(10) 0.0250(10) 0.0248(10) 0.0131(9) 0.0046(8) 0.0077(8)
C034 0.0322(12) 0.0371(12) 0.0151(10) 0.0110(10) 0.0079(8) 0.0058(9)
C035 0.0479(14) 0.0306(11) 0.0182(10) 0.0205(11) 0.0014(9) -0.0019(9)
C036 0.0180(9) 0.0232(10) 0.0164(9) 0.0076(8) 0.0030(7) 0.0060(7)
C037 0.0260(10) 0.0222(10) 0.0260(10) 0.0113(9) 0.0051(8) 0.0094(8)
C038 0.0475(14) 0.0224(10) 0.0190(10) 0.0097(10) 0.0038(9) 0.0087(8)
C039 0.0200(10) 0.0226(10) 0.0284(10) 0.0138(8) 0.0077(8) 0.0142(8)
C040 0.0166(9) 0.0238(10) 0.0260(10) 0.0081(8) 0.0049(8) 0.0104(8)
C041 0.0273(11) 0.0471(14) 0.0375(13) 0.0241(11) 0.0152(10) 0.0282(11)
C042 0.0527(15) 0.0316(12) 0.0366(13) 0.0213(12) 0.0243(12) 0.0192(10)
C043 0.0209(10) 0.0241(10) 0.0209(10) 0.0115(8) 0.0017(8) 0.0070(8)
C044 0.0261(11) 0.0292(11) 0.0301(11) 0.0161(9) 0.0022(9) 0.0010(9)
C045 0.0335(12) 0.0292(11) 0.0352(12) 0.0176(10) 0.0106(10) 0.0076(9)
C046 0.0294(11) 0.0237(10) 0.0231(10) 0.0149(9) 0.0073(8) 0.0088(8)
C047 0.0258(11) 0.0248(10) 0.0201(10) 0.0033(9) 0.0063(8) 0.0079(8)
C048 0.0525(15) 0.0363(13) 0.0290(12) 0.0233(12) 0.0167(11) 0.0064(10)
C049 0.0653(17) 0.0211(11) 0.0265(12) 0.0130(11) 0.0015(11) 0.0057(9)
C050 0.0327(12) 0.0226(11) 0.0552(16) 0.0113(10) 0.0122(11) 0.0164(11)
C051 0.0646(17) 0.0483(15) 0.0198(11) 0.0307(14) 0.0071(11) 0.0102(10)
C052 0.0313(11) 0.0231(10) 0.0327(12) 0.0136(9) 0.0082(9) 0.0106(9)
C053 0.0695(18) 0.0430(14) 0.0214(11) 0.0405(14) 0.0166(11) 0.0141(10)
C054 0.0543(16) 0.0433(14) 0.0196(11) 0.0258(13) -0.0025(10) 0.0041(10)
C055 0.0595(18) 0.0430(15) 0.0371(14) 0.0219(14) 0.0069(12) 0.0050(12)
C056 0.080(2) 0.0540(17) 0.0420(16) 0.0326(17) 0.0099(15) 0.0193(13)
C057 0.0589(17) 0.0430(15) 0.0440(15) 0.0261(14) 0.0047(13) 0.0145(12)
C058 0.080(2) 0.0392(15) 0.0381(15) 0.0245(15) 0.0001(14) 0.0071(12)

loop_
_atom_type_symbol
_atom_type_description
_atom_type_scat_dispersion_real
_atom_type_scat_dispersion_imag
_atom_type_scat_source
C C 0.0033 0.0016 'International Tables Vol C Tables 4.2.6.8 and 6.1.1.4'
H H 0 0 'International Tables Vol C Tables 4.2.6.8 and 6.1.1.4'
O O 0.0106 0.006 'International Tables Vol C Tables 4.2.6.8 and 6.1.1.4'
F F 0.0171 0.0103 'International Tables Vol C Tables 4.2.6.8 and 6.1.1.4'
P P 0.1023 0.0942 'International Tables Vol C Tables 4.2.6.8 and 6.1.1.4'
Cu Cu 0.3201 1.2651 'International Tables Vol C Tables 4.2.6.8 and 6.1.1.4'

loop_
_geom_angle_atom_site_label_1
_geom_angle_atom_site_label_2
_geom_angle_atom_site_label_3
_geom_angle_site_symmetry_1
_geom_angle_site_symmetry_3
_geom_angle
P002 Cu01 P003 . . 133.28(2)
P002 Cu01 P004 . . 114.80(2)
P003 Cu01 P004 . . 111.92(2)
C027 P002 C030 . . 105.01(8)
C027 P002 C014 . . 104.23(8)
C030 P002 C014 . . 103.78(8)
C027 P002 Cu01 . . 111.49(6)
C030 P002 Cu01 . . 112.37(6)
C014 P002 Cu01 . . 118.73(6)
C020 P003 C024 . . 106.26(8)
C020 P003 C032 . . 104.91(9)
C024 P003 C032 . . 105.67(8)
C020 P003 Cu01 . . 110.32(6)
C024 P003 Cu01 . . 118.20(6)
C032 P003 Cu01 . . 110.57(6)
C021 P004 C039 . . 104.70(9)
C021 P004 C043 . . 105.34(9)
C039 P004 C043 . . 103.73(9)
C021 P004 Cu01 . . 115.92(7)
C039 P004 Cu01 . . 111.21(6)
C043 P004 Cu01 . . 114.76(7)
F011 P005 F008 . . 90.76(8)
F011 P005 F007 . . 90.56(9)
F008 P005 F007 . . 178.65(8)
F011 P005 F010 . . 91.82(10)
F008 P005 F010 . . 89.62(8)
F007 P005 F010 . . 90.62(9)
F011 P005 F009 . . 90.11(9)
F008 P005 F009 . . 90.01(8)
F007 P005 F009 . . 89.70(9)
F010 P005 F009 . . 178.04(9)
F011 P005 F006 . . 179.17(9)
F008 P005 F006 . . 89.42(7)
F007 P005 F006 . . 89.25(8)
F010 P005 F006 . . 88.99(8)
F009 P005 F006 . . 89.08(7)
C057 O012 C055 . . 113.7(2)
C022 C013 C014 . . 120.15(18)
C022 C013 H013 . . 119.9
C014 C013 H013 . . 119.9
C036 C014 C013 . . 119.15(17)
C036 C014 P002 . . 119.39(14)
C013 C014 P002 . . 121.44(14)
C051 C015 C021 . . 120.4(2)
C051 C015 H015 . . 119.8
C021 C015 H015 . . 119.8
C025 C016 C024 . . 120.52(19)
C025 C016 H016 . . 119.7
C024 C016 H016 . . 119.7
C030 C017 C017 . 2_656 111.06(19)
C030 C017 H01A . . 109.4
C017 C017 H01A 2_656 . 109.4
C030 C017 H01B . . 109.4
C017 C017 H01B 2_656 . 109.4
H01A C017 H01B . . 108
C020 C018 C042 . . 120.3(2)
C020 C018 H018 . . 119.8
C042 C018 H018 . . 119.8
C041 C019 C039 . . 120.0(2)
C041 C019 H019 . . 120
C039 C019 H019 . . 120
C018 C020 C023 . . 118.60(19)
C018 C020 P003 . . 123.66(15)
C023 C020 P003 . . 117.73(16)
C015 C021 C033 . . 118.84(18)
C015 C021 P004 . . 119.39(15)
C033 C021 P004 . . 121.76(15)
C028 C022 C013 . . 120.17(19)
C028 C022 H022 . . 119.9
C013 C022 H022 . . 119.9
C054 C023 C020 . . 120.9(2)
C054 C023 H023 . . 119.5
C020 C023 H023 . . 119.5
C037 C024 C016 . . 119.11(17)
C037 C024 P003 . . 123.42(15)
C016 C024 P003 . . 117.45(14)
C016 C025 C044 . . 120.1(2)
C016 C025 H025 . . 120
C044 C025 H025 . . 120
C041 C026 C050 . . 120.1(2)
C041 C026 H026 . . 119.9
C050 C026 H026 . . 119.9
C047 C027 C038 . . 118.45(18)
C047 C027 P002 . . 118.10(15)
C038 C027 P002 . . 123.38(15)
C022 C028 C046 . . 120.12(18)
C022 C028 H028 . . 119.9
C046 C028 H028 . . 119.9
C043 C029 C040 . . 117.31(16)
C043 C029 H02A . . 108
C040 C029 H02A . . 108
C043 C029 H02B . . 108
C040 C029 H02B . . 108
H02A C029 H02B . . 107.2
C017 C030 P002 . . 111.60(12)
C017 C030 H03A . . 109.3
P002 C030 H03A . . 109.3
C017 C030 H03B . . 109.3
P002 C030 H03B . . 109.3
H03A C030 H03B . . 108
C044 C031 C037 . . 120.8(2)
C044 C031 H031 . . 119.6
C037 C031 H031 . . 119.6
C040 C032 P003 . . 110.13(13)
C040 C032 H03C . . 109.6
P003 C032 H03C . . 109.6
C040 C032 H03D . . 109.6
P003 C032 H03D . . 109.6
H03C C032 H03D . . 108.1
C045 C033 C021 . . 120.5(2)
C045 C033 H033 . . 119.7
C021 C033 H033 . . 119.7
C035 C034 C047 . . 120.0(2)
C035 C034 H034 . . 120
C047 C034 H034 . . 120
C034 C035 C049 . . 119.93(19)
C034 C035 H035 . . 120
C049 C035 H035 . . 120
C046 C036 C014 . . 120.56(18)
C046 C036 H036 . . 119.7
C014 C036 H036 . . 119.7
C031 C037 C024 . . 119.88(19)
C031 C037 H037 . . 120.1
C024 C037 H037 . . 120.1
C049 C038 C027 . . 120.6(2)
C049 C038 H038 . . 119.7
C027 C038 H038 . . 119.7
C052 C039 C019 . . 119.30(19)
C052 C039 P004 . . 119.75(16)
C019 C039 P004 . . 120.41(16)
C029 C040 C032 . . 116.42(16)
C029 C040 H04A . . 108.2
C032 C040 H04A . . 108.2
C029 C040 H04B . . 108.2
C032 C040 H04B . . 108.2
H04A C040 H04B . . 107.3
C026 C041 C019 . . 120.4(2)
C026 C041 H041 . . 119.8
C019 C041 H041 . . 119.8
C053 C042 C018 . . 120.2(2)
C053 C042 H042 . . 119.9
C018 C042 H042 . . 119.9
C029 C043 P004 . . 115.32(14)
C029 C043 H04C . . 108.4
P004 C043 H04C . . 108.4
C029 C043 H04D . . 108.4
P004 C043 H04D . . 108.4
H04C C043 H04D . . 107.5
C031 C044 C025 . . 119.59(19)
C031 C044 H044 . . 120.2
C025 C044 H044 . . 120.2
C048 C045 C033 . . 120.3(2)
C048 C045 H045 . . 119.8
C033 C045 H045 . . 119.8
C028 C046 C036 . . 119.84(19)
C028 C046 H046 . . 120.1
C036 C046 H046 . . 120.1
C034 C047 C027 . . 120.96(19)
C034 C047 H047 . . 119.5
C027 C047 H047 . . 119.5
C051 C048 C045 . . 119.6(2)
C051 C048 H048 . . 120.2
C045 C048 H048 . . 120.2
C035 C049 C038 . . 120.1(2)
C035 C049 H049 . . 120
C038 C049 H049 . . 120
C026 C050 C052 . . 120.0(2)
C026 C050 H050 . . 120
C052 C050 H050 . . 120
C048 C051 C015 . . 120.3(2)
C048 C051 H051 . . 119.9
C015 C051 H051 . . 119.9
C039 C052 C050 . . 120.1(2)
C039 C052 H052 . . 119.9
C050 C052 H052 . . 119.9
C054 C053 C042 . . 120.0(2)
C054 C053 H053 . . 120
C042 C053 H053 . . 120
C053 C054 C023 . . 119.9(2)
C053 C054 H054 . . 120
C023 C054 H054 . . 120
O012 C055 C058 . . 109.8(2)
O012 C055 H05A . . 109.7
C058 C055 H05A . . 109.7
O012 C055 H05B . . 109.7
C058 C055 H05B . . 109.7
H05A C055 H05B . . 108.2
C057 C056 H05C . . 109.5
C057 C056 H05D . . 109.5
H05C C056 H05D . . 109.5
C057 C056 H05E . . 109.5
H05C C056 H05E . . 109.5
H05D C056 H05E . . 109.5
O012 C057 C056 . . 110.4(2)
O012 C057 H05F . . 109.6
C056 C057 H05F . . 109.6
O012 C057 H05G . . 109.6
C056 C057 H05G . . 109.6
H05F C057 H05G . . 108.1
C055 C058 H05H . . 109.5
C055 C058 H05I . . 109.5
H05H C058 H05I . . 109.5
C055 C058 H05J . . 109.5
H05H C058 H05J . . 109.5
H05I C058 H05J . . 109.5

loop_
_geom_bond_atom_site_label_1
_geom_bond_atom_site_label_2
_geom_bond_site_symmetry_2
_geom_bond_distance
Cu01 P002 . 2.2381(5)
Cu01 P003 . 2.2450(6)
Cu01 P004 . 2.2628(5)
P002 C027 . 1.8232(18)
P002 C030 . 1.8239(18)
P002 C014 . 1.8287(19)
P003 C020 . 1.821(2)
P003 C024 . 1.8233(19)
P003 C032 . 1.8326(19)
P004 C021 . 1.8179(19)
P004 C039 . 1.827(2)
P004 C043 . 1.838(2)
P005 F011 . 1.5865(15)
P005 F008 . 1.5914(13)
P005 F007 . 1.5952(14)
P005 F010 . 1.5979(15)
P005 F009 . 1.6001(14)
P005 F006 . 1.6136(13)
O012 C057 . 1.400(3)
O012 C055 . 1.412(3)
C013 C022 . 1.393(3)
C013 C014 . 1.394(3)
C013 H013 . 0.95
C014 C036 . 1.393(3)
C015 C051 . 1.390(3)
C015 C021 . 1.390(3)
C015 H015 . 0.95
C016 C025 . 1.382(3)
C016 C024 . 1.397(3)
C016 H016 . 0.95
C017 C030 . 1.525(2)
C017 C017 2_656 1.526(4)
C017 H01A . 0.99
C017 H01B . 0.99
C018 C020 . 1.388(3)
C018 C042 . 1.391(3)
C018 H018 . 0.95
C019 C041 . 1.388(3)
C019 C039 . 1.398(3)
C019 H019 . 0.95
C020 C023 . 1.393(3)
C021 C033 . 1.393(3)
C022 C028 . 1.384(3)
C022 H022 . 0.95
C023 C054 . 1.386(3)
C023 H023 . 0.95
C024 C037 . 1.393(3)
C025 C044 . 1.387(3)
C025 H025 . 0.95
C026 C041 . 1.377(3)
C026 C050 . 1.384(4)
C026 H026 . 0.95
C027 C047 . 1.391(3)
C027 C038 . 1.395(3)
C028 C046 . 1.385(3)
C028 H028 . 0.95
C029 C043 . 1.534(3)
C029 C040 . 1.537(3)
C029 H02A . 0.99
C029 H02B . 0.99
C030 H03A . 0.99
C030 H03B . 0.99
C031 C044 . 1.382(3)
C031 C037 . 1.385(3)
C031 H031 . 0.95
C032 C040 . 1.549(3)
C032 H03C . 0.99
C032 H03D . 0.99
C033 C045 . 1.386(3)
C033 H033 . 0.95
C034 C035 . 1.379(3)
C034 C047 . 1.387(3)
C034 H034 . 0.95
C035 C049 . 1.385(3)
C035 H035 . 0.95
C036 C046 . 1.391(3)
C036 H036 . 0.95
C037 H037 . 0.95
C038 C049 . 1.388(3)
C038 H038 . 0.95
C039 C052 . 1.391(3)
C040 H04A . 0.99
C040 H04B . 0.99
C041 H041 . 0.95
C042 C053 . 1.382(4)
C042 H042 . 0.95
C043 H04C . 0.99
C043 H04D . 0.99
C044 H044 . 0.95
C045 C048 . 1.383(3)
C045 H045 . 0.95
C046 H046 . 0.95
C047 H047 . 0.95
C048 C051 . 1.382(4)
C048 H048 . 0.95
C049 H049 . 0.95
C050 C052 . 1.392(3)
C050 H050 . 0.95
C051 H051 . 0.95
C052 H052 . 0.95
C053 C054 . 1.374(4)
C053 H053 . 0.95
C054 H054 . 0.95
C055 C058 . 1.501(4)
C055 H05A . 0.99
C055 H05B . 0.99
C056 C057 . 1.488(4)
C056 H05C . 0.98
C056 H05D . 0.98
C056 H05E . 0.98
C057 H05F . 0.99
C057 H05G . 0.99
C058 H05H . 0.98
C058 H05I . 0.98
C058 H05J . 0.98

loop_
_geom_hbond_atom_site_label_D
_geom_hbond_atom_site_label_H
_geom_hbond_atom_site_label_A
_geom_hbond_site_symmetry_A
_geom_hbond_distance_DH
_geom_hbond_distance_HA
_geom_hbond_distance_DA
_geom_hbond_angle_DHA
C016 H016 F006 . 0.95 2.47 3.318(3) 149
C018 H018 F008 2_766 0.95 2.53 3.286(3) 137
C043 H04C F006 . 0.99 2.45 3.345(3) 150
C043 H04C F009 . 0.99 2.53 3.458(3) 156
C049 H049 O012 2_656 0.95 2.46 3.393(3) 169

loop_
_geom_torsion_atom_site_label_1
_geom_torsion_atom_site_label_2
_geom_torsion_atom_site_label_3
_geom_torsion_atom_site_label_4
_geom_torsion_site_symmetry_1
_geom_torsion
P003 Cu01 P002 C027 . 119.57(7)
P004 Cu01 P002 C027 . -60.79(7)
P003 Cu01 P002 C030 . -122.85(7)
P004 Cu01 P002 C030 . 56.79(7)
P003 Cu01 P002 C014 . -1.56(7)
P004 Cu01 P002 C014 . 178.07(6)
P002 Cu01 P003 C020 . -79.86(7)
P004 Cu01 P003 C020 . 100.50(7)
P002 Cu01 P003 C024 . 42.64(8)
P004 Cu01 P003 C024 . -137.00(7)
P002 Cu01 P003 C032 . 164.55(7)
P004 Cu01 P003 C032 . -15.09(7)
P002 Cu01 P004 C021 . 88.21(7)
P003 Cu01 P004 C021 . -92.08(7)
P002 Cu01 P004 C039 . -31.21(8)
P003 Cu01 P004 C039 . 148.50(7)
P002 Cu01 P004 C043 . -148.56(7)
P003 Cu01 P004 C043 . 31.15(7)
C022 C013 C014 C036 . 0.8(3)
C022 C013 C014 P002 . 179.38(15)
C027 P002 C014 C036 . -137.70(15)
C030 P002 C014 C036 . 112.59(15)
Cu01 P002 C014 C036 . -12.95(17)
C027 P002 C014 C013 . 43.71(17)
C030 P002 C014 C013 . -66.00(16)
Cu01 P002 C014 C013 . 168.45(12)
C042 C018 C020 C023 . 0.1(3)
C042 C018 C020 P003 . 179.00(16)
C024 P003 C020 C018 . 82.72(18)
C032 P003 C020 C018 . -28.92(19)
Cu01 P003 C020 C018 . -148.02(15)
C024 P003 C020 C023 . -98.42(16)
C032 P003 C020 C023 . 149.94(16)
Cu01 P003 C020 C023 . 30.85(17)
C051 C015 C021 C033 . 0.2(3)
C051 C015 C021 P004 . 179.04(19)
C039 P004 C021 C015 . 121.03(17)
C043 P004 C021 C015 . -129.92(17)
Cu01 P004 C021 C015 . -1.88(19)
C039 P004 C021 C033 . -60.12(18)
C043 P004 C021 C033 . 48.93(19)
Cu01 P004 C021 C033 . 176.96(14)
C014 C013 C022 C028 . -0.4(3)
C018 C020 C023 C054 . -0.2(3)
P003 C020 C023 C054 . -179.12(17)
C025 C016 C024 C037 . -0.3(3)
C025 C016 C024 P003 . -179.02(15)
C020 P003 C024 C037 . -17.76(19)
C032 P003 C024 C037 . 93.35(17)
Cu01 P003 C024 C037 . -142.28(14)
C020 P003 C024 C016 . 160.86(15)
C032 P003 C024 C016 . -88.03(16)
Cu01 P003 C024 C016 . 36.34(16)
C024 C016 C025 C044 . 1.1(3)
C030 P002 C027 C047 . -178.12(15)
C014 P002 C027 C047 . 73.07(17)
Cu01 P002 C027 C047 . -56.18(17)
C030 P002 C027 C038 . -1.3(2)
C014 P002 C027 C038 . -110.14(18)
Cu01 P002 C027 C038 . 120.60(17)
C013 C022 C028 C046 . -0.3(3)
C017 C017 C030 P002 2_656 179.00(16)
C027 P002 C030 C017 . 173.01(13)
C014 P002 C030 C017 . -77.86(14)
Cu01 P002 C030 C017 . 51.64(14)
C020 P003 C032 C040 . -62.16(15)
C024 P003 C032 C040 . -174.22(13)
Cu01 P003 C032 C040 . 56.76(14)
C015 C021 C033 C045 . 0.2(3)
P004 C021 C033 C045 . -178.67(16)
C047 C034 C035 C049 . 1.4(4)
C013 C014 C036 C046 . -0.5(3)
P002 C014 C036 C046 . -179.15(14)
C044 C031 C037 C024 . 0.3(3)
C016 C024 C037 C031 . -0.3(3)
P003 C024 C037 C031 . 178.27(16)
C047 C027 C038 C049 . 0.8(3)
P002 C027 C038 C049 . -176.02(19)
C041 C019 C039 C052 . 0.2(3)
C041 C019 C039 P004 . 171.72(15)
C021 P004 C039 C052 . -37.54(18)
C043 P004 C039 C052 . -147.75(16)
Cu01 P004 C039 C052 . 88.38(16)
C021 P004 C039 C019 . 151.01(15)
C043 P004 C039 C019 . 40.79(17)
Cu01 P004 C039 C019 . -83.08(16)
C043 C029 C040 C032 . 56.8(2)
P003 C032 C040 C029 . -116.84(16)
C050 C026 C041 C019 . 0.8(3)
C039 C019 C041 C026 . -0.8(3)
C020 C018 C042 C053 . 0.3(3)
C040 C029 C043 P004 . 48.1(2)
C021 P004 C043 C029 . 52.85(16)
C039 P004 C043 C029 . 162.59(14)
Cu01 P004 C043 C029 . -75.88(14)
C037 C031 C044 C025 . 0.5(3)
C016 C025 C044 C031 . -1.2(3)
C021 C033 C045 C048 . -0.5(3)
C022 C028 C046 C036 . 0.6(3)
C014 C036 C046 C028 . -0.1(3)
C035 C034 C047 C027 . 0.2(3)
C038 C027 C047 C034 . -1.2(3)
P002 C027 C047 C034 . 175.70(17)
C033 C045 C048 C051 . 0.4(4)
C034 C035 C049 C038 . -1.9(4)
C027 C038 C049 C035 . 0.8(4)
C041 C026 C050 C052 . -0.3(3)
C045 C048 C051 C015 . 0.0(4)
C021 C015 C051 C048 . -0.2(4)
C019 C039 C052 C050 . 0.3(3)
P004 C039 C052 C050 . -171.28(16)
C026 C050 C052 C039 . -0.2(3)
C018 C042 C053 C054 . -0.8(3)
C042 C053 C054 C023 . 0.8(4)
C020 C023 C054 C053 . -0.3(3)
C057 O012 C055 C058 . 178.0(2)
C055 O012 C057 C056 . -179.5(2)
